data_4329245
loop_
_publ_author_name
'Yuanting Su'
'Yanxia Zhao'
'Jing Gao'
'Qingsong Dong'
'Biao Wu'
'Xiao-Juan Yang'

_publ_contact_author_address
; Lanzhou Institute of Chemical Physics, 
Chinese Academy of Sciences, Lanzhou 730000, P. R. China
;
_publ_contact_author_email yangxj@lzb.ac.cn
_publ_contact_author_fax +86-931-4968286
_publ_contact_author_name 'Xiao-Juan, Yang'
_publ_contact_author_phone +86-931-4968286
_publ_section_title
;
 Alkali Metal and Zinc Complexes of a Bridging
 2,5-Diamino-1,4-Benzoquinonediimine Ligand
;
_journal_name_full 'Inorganic Chemistry'
_journal_page_first 5889
_journal_page_last 5896
_journal_paper_doi 10.1021/ic3004867
_journal_volume 51
_journal_year 2012
_chemical_formula_sum 'C54 H72 N4'
_chemical_formula_weight 777.16
_chemical_name_systematic
; 
 ? 
;
_space_group_IT_number 2
_symmetry_cell_setting triclinic
_symmetry_space_group_name_Hall '-P 1'
_symmetry_space_group_name_H-M 'P -1'
_atom_sites_solution_hydrogens geom
_atom_sites_solution_primary direct
_atom_sites_solution_secondary difmap
_audit_creation_method SHELXL-97
_cell_angle_alpha 111.109(4)
_cell_angle_beta 99.229(4)
_cell_angle_gamma 94.722(4)
_cell_formula_units_Z 1
_cell_length_a 10.462(4)
_cell_length_b 10.776(4)
_cell_length_c 12.431(5)
_cell_measurement_temperature 296(2)
_cell_volume 1275.5(9)
_computing_cell_refinement 'Bruker SMART'
_computing_data_collection 'Bruker SMART APEX II'
_computing_data_reduction 'Bruker SAINT'
_computing_molecular_graphics SHELXTL
_computing_publication_material SHELXTL
_computing_structure_refinement 'SHELXL-97 (Sheldrick, 2008)'
_computing_structure_solution 'SHELXS-97 (Sheldrick, 2008)'
_diffrn_ambient_temperature 296(2)
_diffrn_measured_fraction_theta_full 0.975
_diffrn_measured_fraction_theta_max 0.975
_diffrn_measurement_device_type 'Bruker APEX II area detector'
_diffrn_measurement_method '\w scan'
_diffrn_radiation_monochromator graphite
_diffrn_radiation_source 'fine-focus sealed tube'
_diffrn_radiation_type MoK\a
_diffrn_radiation_wavelength 0.71073
_diffrn_reflns_av_R_equivalents 0.0418
_diffrn_reflns_av_sigmaI/netI 0.0533
_diffrn_reflns_limit_h_max 12
_diffrn_reflns_limit_h_min -10
_diffrn_reflns_limit_k_max 12
_diffrn_reflns_limit_k_min -12
_diffrn_reflns_limit_l_max 14
_diffrn_reflns_limit_l_min -14
_diffrn_reflns_number 8404
_diffrn_reflns_theta_full 25.00
_diffrn_reflns_theta_max 25.00
_diffrn_reflns_theta_min 1.79
_exptl_absorpt_coefficient_mu 0.058
_exptl_absorpt_correction_T_max 0.9827
_exptl_absorpt_correction_T_min 0.9770
_exptl_absorpt_correction_type multi-scan
_exptl_absorpt_process_details SADABS
_exptl_crystal_colour orange
_exptl_crystal_density_diffrn 1.012
_exptl_crystal_description block
_exptl_crystal_F_000 424
_exptl_crystal_size_max 0.40
_exptl_crystal_size_mid 0.30
_exptl_crystal_size_min 0.30
_refine_diff_density_max 0.222
_refine_diff_density_min -0.285
_refine_diff_density_rms 0.072
_refine_ls_extinction_method none
_refine_ls_goodness_of_fit_ref 1.062
_refine_ls_hydrogen_treatment mixed
_refine_ls_matrix_type full
_refine_ls_number_parameters 278
_refine_ls_number_reflns 4385
_refine_ls_number_restraints 0
_refine_ls_restrained_S_all 1.062
_refine_ls_R_factor_all 0.0995
_refine_ls_R_factor_gt 0.0790
_refine_ls_shift/su_max 0.000
_refine_ls_shift/su_mean 0.000
_refine_ls_structure_factor_coef Fsqd
_refine_ls_weighting_details 'calc w=1/[\s^2^(Fo^2^)+(0.0300P)^2^+1.0480P] where P=(Fo^2^+2Fc^2^)/3'
_refine_ls_weighting_scheme calc
_refine_ls_wR_factor_gt 0.1819
_refine_ls_wR_factor_ref 0.1944
_reflns_number_gt 3225
_reflns_number_total 4385
_reflns_threshold_expression >2sigma(I)
_cod_data_source_file ic3004867_si_002_1.cif
_cod_data_source_block dipp-dabqdiH2
_cod_original_cell_volume 1275.4(8)
_cod_database_code 4329245

loop_
_symmetry_equiv_pos_as_xyz
'x, y, z'
'-x, -y, -z'

loop_
_atom_site_label
_atom_site_type_symbol
_atom_site_fract_x
_atom_site_fract_y
_atom_site_fract_z
_atom_site_U_iso_or_equiv
_atom_site_adp_type
_atom_site_occupancy
_atom_site_symmetry_multiplicity
_atom_site_calc_flag
_atom_site_refinement_flags
N1 N 0.24483(19) 0.3972(2) -0.10523(17) 0.0476(5) Uani 1 1 d .
N2 N 0.3144(2) 0.4403(3) 0.1158(2) 0.0545(6) Uani 1 1 d .
C1 C 0.3676(2) 0.4459(2) -0.0618(2) 0.0403(5) Uani 1 1 d .
C2 C 0.4103(2) 0.4717(2) 0.0662(2) 0.0421(5) Uani 1 1 d .
C3 C 0.4623(2) 0.4762(2) -0.1228(2) 0.0450(6) Uani 1 1 d .
H3 H 0.4372 0.4604 -0.2024 0.054 Uiso 1 1 calc R
C4 C 0.1893(2) 0.3640(3) -0.2266(2) 0.0513(6) Uani 1 1 d .
C5 C 0.1745(3) 0.2302(3) -0.3044(3) 0.0630(7) Uani 1 1 d .
C6 C 0.1141(4) 0.1985(4) -0.4215(3) 0.0871(11) Uani 1 1 d .
H6 H 0.1055 0.1107 -0.4756 0.105 Uiso 1 1 calc R
C7 C 0.0675(4) 0.2944(5) -0.4576(3) 0.1060(15) Uani 1 1 d .
H7 H 0.0270 0.2711 -0.5359 0.127 Uiso 1 1 calc R
C8 C 0.0797(4) 0.4253(5) -0.3797(3) 0.0952(13) Uani 1 1 d .
H8 H 0.0461 0.4888 -0.4061 0.114 Uiso 1 1 calc R
C9 C 0.1421(3) 0.4653(3) -0.2607(3) 0.0656(8) Uani 1 1 d .
C10 C 0.2175(4) 0.1239(3) -0.2590(3) 0.0827(10) Uani 1 1 d .
C11 C 0.1134(5) 0.0808(4) -0.2020(4) 0.1181(16) Uani 1 1 d .
H11A H 0.0941 0.1587 -0.1423 0.177 Uiso 1 1 calc R
H11B H 0.1449 0.0202 -0.1669 0.177 Uiso 1 1 calc R
H11C H 0.0353 0.0365 -0.2607 0.177 Uiso 1 1 calc R
C12 C 0.2484(5) -0.0005(4) -0.3531(5) 0.1374(19) Uani 1 1 d .
H12A H 0.2877 -0.0565 -0.3163 0.206 Uiso 1 1 calc R
H12B H 0.3081 0.0269 -0.3944 0.206 Uiso 1 1 calc R
H12C H 0.1690 -0.0500 -0.4077 0.206 Uiso 1 1 calc R
C13 C 0.1544(3) 0.6076(3) -0.1731(3) 0.0799(10) Uani 1 1 d .
H13 H 0.2363 0.6232 -0.1161 0.096 Uiso 1 1 calc R
C14 C 0.0460(5) 0.6239(5) -0.1034(5) 0.153(2) Uani 1 1 d .
H14A H -0.0355 0.6198 -0.1536 0.230 Uiso 1 1 calc R
H14B H 0.0661 0.7092 -0.0384 0.230 Uiso 1 1 calc R
H14C H 0.0390 0.5528 -0.0743 0.230 Uiso 1 1 calc R
C15 C 0.1668(9) 0.7142(5) -0.2233(6) 0.195(3) Uani 1 1 d .
H15A H 0.2439 0.7098 -0.2564 0.293 Uiso 1 1 calc R
H15B H 0.1734 0.8012 -0.1620 0.293 Uiso 1 1 calc R
H15C H 0.0910 0.7001 -0.2836 0.293 Uiso 1 1 calc R
C16 C 0.3242(3) 0.4566(3) 0.2358(2) 0.0601(7) Uani 1 1 d .
C17 C 0.3210(3) 0.3411(4) 0.2624(3) 0.0853(11) Uani 1 1 d .
C18 C 0.3225(5) 0.3593(7) 0.3809(5) 0.1229(18) Uani 1 1 d .
H18 H 0.3201 0.2850 0.4024 0.147 Uiso 1 1 calc R
C19 C 0.3272(5) 0.4834(8) 0.4637(4) 0.141(2) Uani 1 1 d .
H19 H 0.3285 0.4927 0.5412 0.169 Uiso 1 1 calc R
C20 C 0.3303(4) 0.5954(6) 0.4362(3) 0.1187(17) Uani 1 1 d .
H20 H 0.3336 0.6793 0.4952 0.142 Uiso 1 1 calc R
C21 C 0.3285(3) 0.5857(4) 0.3203(3) 0.0783(10) Uani 1 1 d .
C22 C 0.3168(5) 0.2037(5) 0.1686(5) 0.1201(16) Uani 1 1 d .
H22 H 0.2962 0.2145 0.0931 0.144 Uiso 1 1 calc R
C23 C 0.2115(8) 0.0976(6) 0.1642(8) 0.231(4) Uani 1 1 d .
H23A H 0.2300 0.0103 0.1192 0.346 Uiso 1 1 calc R
H23B H 0.1284 0.1108 0.1277 0.346 Uiso 1 1 calc R
H23C H 0.2087 0.1039 0.2427 0.346 Uiso 1 1 calc R
C24 C 0.4434(9) 0.1561(9) 0.1733(10) 0.313(7) Uani 1 1 d .
H24A H 0.5113 0.2286 0.1863 0.470 Uiso 1 1 calc R
H24B H 0.4430 0.0839 0.1001 0.470 Uiso 1 1 calc R
H24C H 0.4592 0.1246 0.2365 0.470 Uiso 1 1 calc R
C25 C 0.3278(4) 0.7087(4) 0.2899(4) 0.0914(11) Uani 1 1 d .
H25 H 0.3481 0.6837 0.2112 0.110 Uiso 1 1 calc R
C26 C 0.4337(6) 0.8231(6) 0.3733(6) 0.180(3) Uani 1 1 d .
H26A H 0.4021 0.8722 0.4425 0.270 Uiso 1 1 calc R
H26B H 0.4558 0.8824 0.3348 0.270 Uiso 1 1 calc R
H26C H 0.5101 0.7871 0.3952 0.270 Uiso 1 1 calc R
C27 C 0.1946(5) 0.7530(5) 0.2826(6) 0.155(2) Uani 1 1 d .
H27A H 0.1330 0.6843 0.2193 0.232 Uiso 1 1 calc R
H27B H 0.1997 0.8350 0.2685 0.232 Uiso 1 1 calc R
H27C H 0.1665 0.7678 0.3555 0.232 Uiso 1 1 calc R
H10 H 0.325(4) 0.140(3) -0.209(3) 0.092(10) Uiso 1 1 d .
H1 H 0.261(3) 0.409(3) 0.072(3) 0.055(10) Uiso 1 1 d .

loop_
_atom_site_aniso_label
_atom_site_aniso_U_11
_atom_site_aniso_U_22
_atom_site_aniso_U_33
_atom_site_aniso_U_23
_atom_site_aniso_U_13
_atom_site_aniso_U_12
N1 0.0359(11) 0.0560(13) 0.0512(12) 0.0233(10) 0.0058(9) 0.0014(9)
N2 0.0381(12) 0.0772(17) 0.0487(13) 0.0277(12) 0.0078(11) -0.0043(11)
C1 0.0339(12) 0.0407(12) 0.0471(13) 0.0186(10) 0.0062(10) 0.0049(9)
C2 0.0374(12) 0.0455(13) 0.0475(13) 0.0210(11) 0.0124(10) 0.0056(10)
C3 0.0406(13) 0.0572(15) 0.0404(12) 0.0225(11) 0.0085(10) 0.0062(11)
C4 0.0346(12) 0.0653(17) 0.0543(15) 0.0272(13) 0.0053(11) -0.0039(11)
C5 0.0477(15) 0.0697(19) 0.0616(17) 0.0184(15) 0.0062(13) -0.0061(13)
C6 0.080(2) 0.097(3) 0.062(2) 0.0149(19) 0.0036(17) -0.017(2)
C7 0.102(3) 0.137(4) 0.065(2) 0.048(3) -0.019(2) -0.034(3)
C8 0.083(2) 0.121(3) 0.093(3) 0.073(3) -0.015(2) -0.013(2)
C9 0.0493(16) 0.081(2) 0.0741(19) 0.0465(17) 0.0001(14) -0.0063(14)
C10 0.075(2) 0.062(2) 0.100(3) 0.0195(18) 0.011(2) 0.0137(17)
C11 0.137(4) 0.096(3) 0.160(4) 0.076(3) 0.066(3) 0.034(3)
C12 0.114(4) 0.089(3) 0.173(5) 0.003(3) 0.041(3) 0.018(3)
C13 0.069(2) 0.070(2) 0.107(3) 0.049(2) 0.0021(19) 0.0075(16)
C14 0.113(4) 0.125(4) 0.196(6) 0.018(4) 0.065(4) 0.012(3)
C15 0.324(10) 0.103(4) 0.195(6) 0.097(4) 0.058(6) 0.033(5)
C16 0.0413(14) 0.089(2) 0.0571(16) 0.0367(16) 0.0138(12) -0.0019(13)
C17 0.069(2) 0.116(3) 0.101(3) 0.073(2) 0.0253(19) 0.011(2)
C18 0.107(3) 0.192(6) 0.119(4) 0.116(4) 0.033(3) 0.013(4)
C19 0.115(4) 0.246(8) 0.079(3) 0.089(4) 0.023(3) -0.004(4)
C20 0.104(3) 0.172(5) 0.064(2) 0.024(3) 0.035(2) -0.008(3)
C21 0.0570(18) 0.110(3) 0.0604(18) 0.0241(19) 0.0205(14) -0.0052(17)
C22 0.134(4) 0.098(3) 0.172(5) 0.088(3) 0.060(3) 0.028(3)
C23 0.196(7) 0.133(5) 0.363(12) 0.078(7) 0.117(8) -0.016(5)
C24 0.163(8) 0.219(9) 0.492(18) 0.032(10) 0.101(10) 0.086(7)
C25 0.085(3) 0.075(2) 0.106(3) 0.015(2) 0.047(2) 0.0001(19)
C26 0.143(5) 0.119(4) 0.228(7) 0.022(4) 0.033(5) -0.037(4)
C27 0.097(4) 0.139(4) 0.259(7) 0.096(5) 0.068(4) 0.029(3)

loop_
_atom_type_symbol
_atom_type_description
_atom_type_scat_dispersion_real
_atom_type_scat_dispersion_imag
_atom_type_scat_source
C C 0.0033 0.0016 'International Tables Vol C Tables 4.2.6.8 and 6.1.1.4'
H H 0.0000 0.0000 'International Tables Vol C Tables 4.2.6.8 and 6.1.1.4'
N N 0.0061 0.0033 'International Tables Vol C Tables 4.2.6.8 and 6.1.1.4'

loop_
_geom_angle_atom_site_label_1
_geom_angle_atom_site_label_2
_geom_angle_atom_site_label_3
_geom_angle
_geom_angle_site_symmetry_1
_geom_angle_site_symmetry_3
C1 N1 C4 121.6(2) . .
C2 N2 C16 127.0(2) . .
C2 N2 H1 107(3) . .
C16 N2 H1 125(3) . .
N1 C1 C3 126.8(2) . .
N1 C1 C2 114.7(2) . .
C3 C1 C2 118.49(19) . .
N2 C2 C3 125.5(2) . 2_665
N2 C2 C1 114.0(2) . .
C3 C2 C1 120.4(2) 2_665 .
C2 C3 C1 121.1(2) 2_665 .
C2 C3 H3 119.5 2_665 .
C1 C3 H3 119.5 . .
C5 C4 C9 122.7(3) . .
C5 C4 N1 118.7(2) . .
C9 C4 N1 118.4(3) . .
C6 C5 C4 117.8(3) . .
C6 C5 C10 122.3(3) . .
C4 C5 C10 119.8(3) . .
C7 C6 C5 120.9(4) . .
C7 C6 H6 119.5 . .
C5 C6 H6 119.5 . .
C6 C7 C8 120.8(3) . .
C6 C7 H7 119.6 . .
C8 C7 H7 119.6 . .
C7 C8 C9 121.5(3) . .
C7 C8 H8 119.3 . .
C9 C8 H8 119.3 . .
C4 C9 C8 116.2(3) . .
C4 C9 C13 121.3(3) . .
C8 C9 C13 122.4(3) . .
C5 C10 C11 110.1(3) . .
C5 C10 C12 114.0(4) . .
C11 C10 C12 109.2(3) . .
C5 C10 H10 118.1(16) . .
C11 C10 H10 115.9(17) . .
C12 C10 H10 87.6(17) . .
C10 C11 H11A 109.5 . .
C10 C11 H11B 109.5 . .
H11A C11 H11B 109.5 . .
C10 C11 H11C 109.5 . .
H11A C11 H11C 109.5 . .
H11B C11 H11C 109.5 . .
C10 C12 H12A 109.5 . .
C10 C12 H12B 109.5 . .
H12A C12 H12B 109.5 . .
C10 C12 H12C 109.5 . .
H12A C12 H12C 109.5 . .
H12B C12 H12C 109.5 . .
C15 C13 C9 115.0(4) . .
C15 C13 C14 111.5(4) . .
C9 C13 C14 111.5(3) . .
C15 C13 H13 106.0 . .
C9 C13 H13 106.0 . .
C14 C13 H13 106.0 . .
C13 C14 H14A 109.5 . .
C13 C14 H14B 109.5 . .
H14A C14 H14B 109.5 . .
C13 C14 H14C 109.5 . .
H14A C14 H14C 109.5 . .
H14B C14 H14C 109.5 . .
C13 C15 H15A 109.5 . .
C13 C15 H15B 109.5 . .
H15A C15 H15B 109.5 . .
C13 C15 H15C 109.5 . .
H15A C15 H15C 109.5 . .
H15B C15 H15C 109.5 . .
C17 C16 C21 123.1(3) . .
C17 C16 N2 117.9(3) . .
C21 C16 N2 118.8(3) . .
C16 C17 C18 116.7(4) . .
C16 C17 C22 121.5(3) . .
C18 C17 C22 121.8(4) . .
C19 C18 C17 120.8(5) . .
C19 C18 H18 119.6 . .
C17 C18 H18 119.6 . .
C18 C19 C20 121.7(4) . .
C18 C19 H19 119.2 . .
C20 C19 H19 119.2 . .
C19 C20 C21 121.0(5) . .
C19 C20 H20 119.5 . .
C21 C20 H20 119.5 . .
C16 C21 C20 116.7(4) . .
C16 C21 C25 122.6(3) . .
C20 C21 C25 120.7(4) . .
C24 C22 C23 110.4(6) . .
C24 C22 C17 112.8(6) . .
C23 C22 C17 114.9(5) . .
C24 C22 H22 106.0 . .
C23 C22 H22 106.0 . .
C17 C22 H22 106.0 . .
C22 C23 H23A 109.5 . .
C22 C23 H23B 109.5 . .
H23A C23 H23B 109.5 . .
C22 C23 H23C 109.5 . .
H23A C23 H23C 109.5 . .
H23B C23 H23C 109.5 . .
C22 C24 H24A 109.5 . .
C22 C24 H24B 109.5 . .
H24A C24 H24B 109.5 . .
C22 C24 H24C 109.5 . .
H24A C24 H24C 109.5 . .
H24B C24 H24C 109.5 . .
C21 C25 C27 112.0(3) . .
C21 C25 C26 112.0(4) . .
C27 C25 C26 111.5(4) . .
C21 C25 H25 107.0 . .
C27 C25 H25 107.0 . .
C26 C25 H25 107.0 . .
C25 C26 H26A 109.5 . .
C25 C26 H26B 109.5 . .
H26A C26 H26B 109.5 . .
C25 C26 H26C 109.5 . .
H26A C26 H26C 109.5 . .
H26B C26 H26C 109.5 . .
C25 C27 H27A 109.5 . .
C25 C27 H27B 109.5 . .
H27A C27 H27B 109.5 . .
C25 C27 H27C 109.5 . .
H27A C27 H27C 109.5 . .
H27B C27 H27C 109.5 . .

loop_
_geom_bond_atom_site_label_1
_geom_bond_atom_site_label_2
_geom_bond_distance
_geom_bond_site_symmetry_2
N1 C1 1.296(3) .
N1 C4 1.427(3) .
N2 C2 1.340(3) .
N2 C16 1.424(4) .
N2 H1 0.68(3) .
C1 C3 1.425(3) .
C1 C2 1.496(3) .
C2 C3 1.371(3) 2_665
C3 C2 1.370(3) 2_665
C3 H3 0.9300 .
C4 C5 1.397(4) .
C4 C9 1.404(4) .
C5 C6 1.395(4) .
C5 C10 1.517(5) .
C6 C7 1.361(6) .
C6 H6 0.9300 .
C7 C8 1.375(6) .
C7 H7 0.9300 .
C8 C9 1.408(4) .
C8 H8 0.9300 .
C9 C13 1.508(5) .
C10 C11 1.518(5) .
C10 C12 1.528(5) .
C10 H10 1.16(3) .
C11 H11A 0.9600 .
C11 H11B 0.9600 .
C11 H11C 0.9600 .
C12 H12A 0.9600 .
C12 H12B 0.9600 .
C12 H12C 0.9600 .
C13 C15 1.497(5) .
C13 C14 1.518(6) .
C13 H13 0.9800 .
C14 H14A 0.9600 .
C14 H14B 0.9600 .
C14 H14C 0.9600 .
C15 H15A 0.9600 .
C15 H15B 0.9600 .
C15 H15C 0.9600 .
C16 C17 1.397(4) .
C16 C21 1.400(5) .
C17 C18 1.412(6) .
C17 C22 1.510(6) .
C18 C19 1.353(7) .
C18 H18 0.9300 .
C19 C20 1.367(7) .
C19 H19 0.9300 .
C20 C21 1.403(5) .
C20 H20 0.9300 .
C21 C25 1.504(5) .
C22 C24 1.460(9) .
C22 C23 1.500(7) .
C22 H22 0.9800 .
C23 H23A 0.9600 .
C23 H23B 0.9600 .
C23 H23C 0.9600 .
C24 H24A 0.9600 .
C24 H24B 0.9600 .
C24 H24C 0.9600 .
C25 C27 1.509(6) .
C25 C26 1.519(6) .
C25 H25 0.9800 .
C26 H26A 0.9600 .
C26 H26B 0.9600 .
C26 H26C 0.9600 .
C27 H27A 0.9600 .
C27 H27B 0.9600 .
C27 H27C 0.9600 .
